data_4500271
loop_
_publ_author_name
'Adarsh, N. N.'
'Dastidar, Parthasarathi'

_publ_section_title
;
 A New Series of ZnIICoordination Polymer Based Metallogels Derived from
 Bis-pyridyl-bis-amide Ligands: A Crystal Engineering Approach
;
_journal_issue 1
_journal_name_full 'Crystal Growth &amp; Design'
_journal_page_first 328
_journal_paper_doi 10.1021/cg101342g
_journal_volume 11
_journal_year 2011
_chemical_formula_sum 'C18 H18 Cl2 N4 O4 Zn'
_chemical_formula_weight 490.63
_chemical_name_systematic
; 
 ? 
;
_space_group_IT_number 14
_symmetry_cell_setting monoclinic
_symmetry_space_group_name_Hall '-P 2ybc'
_symmetry_space_group_name_H-M 'P 1 21/c 1'
_atom_sites_solution_hydrogens geom
_atom_sites_solution_primary direct
_atom_sites_solution_secondary difmap
_audit_creation_method SHELXL-97
_cell_angle_alpha 90.00
_cell_angle_beta 113.737(5)
_cell_angle_gamma 90.00
_cell_formula_units_Z 4
_cell_length_a 16.352(4)
_cell_length_b 7.805(2)
_cell_length_c 17.651(5)
_cell_measurement_temperature 298(2)
_cell_volume 2062.2(9)
_computing_cell_refinement 'Bruker Apex II'
_computing_data_collection 'Bruker Apex II'
_computing_data_reduction SAINT
_computing_molecular_graphics 'Mercury 2.3'
_computing_publication_material Shelxl-97
_computing_structure_refinement 'SHELXL-97 (Sheldrick, 1997)'
_computing_structure_solution 'SHELXS-97 (Sheldrick, 1990)'
_diffrn_ambient_temperature 298(2)
_diffrn_detector_area_resol_mean 3
_diffrn_measured_fraction_theta_full 0.998
_diffrn_measured_fraction_theta_max 0.998
_diffrn_measurement_device_type 'Bruker Apex II'
_diffrn_measurement_method 'Phi-Omega scan'
_diffrn_radiation_monochromator graphite
_diffrn_radiation_source 'fine-focus sealed tube'
_diffrn_radiation_type MoK\a
_diffrn_radiation_wavelength 0.71073
_diffrn_reflns_av_R_equivalents 0.0553
_diffrn_reflns_av_sigmaI/netI 0.0395
_diffrn_reflns_limit_h_max 16
_diffrn_reflns_limit_h_min -16
_diffrn_reflns_limit_k_max 7
_diffrn_reflns_limit_k_min -7
_diffrn_reflns_limit_l_max 18
_diffrn_reflns_limit_l_min -18
_diffrn_reflns_number 12881
_diffrn_reflns_theta_full 21.32
_diffrn_reflns_theta_max 21.32
_diffrn_reflns_theta_min 1.36
_exptl_absorpt_coefficient_mu 1.482
_exptl_absorpt_correction_T_max 0.8422
_exptl_absorpt_correction_T_min 0.7174
_exptl_absorpt_correction_type multi-scan
_exptl_absorpt_process_details sadabs
_exptl_crystal_colour colorless
_exptl_crystal_density_diffrn 1.580
_exptl_crystal_density_method 'not measured'
_exptl_crystal_description block
_exptl_crystal_F_000 1000
_exptl_crystal_size_max 0.24
_exptl_crystal_size_mid 0.18
_exptl_crystal_size_min 0.12
_refine_diff_density_max 1.860
_refine_diff_density_min -0.638
_refine_diff_density_rms 0.171
_refine_ls_extinction_method none
_refine_ls_goodness_of_fit_ref 1.222
_refine_ls_hydrogen_treatment constr
_refine_ls_matrix_type full
_refine_ls_number_parameters 262
_refine_ls_number_reflns 2297
_refine_ls_number_restraints 0
_refine_ls_restrained_S_all 1.222
_refine_ls_R_factor_all 0.1061
_refine_ls_R_factor_gt 0.0971
_refine_ls_shift/su_max 0.000
_refine_ls_shift/su_mean 0.000
_refine_ls_structure_factor_coef Fsqd
_refine_ls_weighting_details 'calc w=1/[\s^2^(Fo^2^)+(0.0634P)^2^+75.1282P] where P=(Fo^2^+2Fc^2^)/3'
_refine_ls_weighting_scheme calc
_refine_ls_wR_factor_gt 0.2899
_refine_ls_wR_factor_ref 0.2935
_reflns_number_gt 1953
_reflns_number_total 2297
_reflns_threshold_expression >2sigma(I)
_cod_data_source_file cg101342g_si_002.cif
_cod_data_source_block 4
_cod_original_cell_volume 2062.1(9)
_cod_original_sg_symbol_H-M P2(1)/c
_cod_database_code 4500271

loop_
_symmetry_equiv_pos_as_xyz
'x, y, z'
'-x, y+1/2, -z+1/2'
'-x, -y, -z'
'x, -y-1/2, z-1/2'

loop_
_atom_site_label
_atom_site_type_symbol
_atom_site_fract_x
_atom_site_fract_y
_atom_site_fract_z
_atom_site_U_iso_or_equiv
_atom_site_adp_type
_atom_site_occupancy
_atom_site_symmetry_multiplicity
_atom_site_calc_flag
_atom_site_refinement_flags
Zn1 Zn 0.85958(13) 0.2127(3) 1.07657(11) 0.0381(7) Uani 1 1 d .
Cl1 Cl 0.9852(3) 0.1107(6) 1.1763(3) 0.0468(13) Uani 1 1 d .
Cl2 Cl 0.8001(3) 0.0763(6) 0.9552(3) 0.0481(13) Uani 1 1 d .
N1 N 0.7638(10) 0.2436(18) 1.1202(9) 0.040(4) Uani 1 1 d .
C2 C 0.7854(12) 0.276(3) 1.2027(10) 0.050(5) Uani 1 1 d .
H2 H 0.8453 0.2876 1.2381 0.060 Uiso 1 1 calc R
C3 C 0.7223(12) 0.293(3) 1.2344(11) 0.053(5) Uani 1 1 d .
H3 H 0.7393 0.3153 1.2904 0.063 Uiso 1 1 calc R
C4 C 0.6339(12) 0.276(3) 1.1832(10) 0.047(5) Uani 1 1 d .
H4 H 0.5906 0.2862 1.2045 0.056 Uiso 1 1 calc R
C5 C 0.6085(10) 0.2421(19) 1.0985(9) 0.027(4) Uani 1 1 d .
C6 C 0.6816(12) 0.223(2) 1.0722(9) 0.036(4) Uani 1 1 d .
H6 H 0.6677 0.1945 1.0172 0.044 Uiso 1 1 calc R
N7 N 0.5209(9) 0.2269(19) 1.0452(8) 0.041(4) Uani 1 1 d .
H7 H 0.4852 0.1771 1.0630 0.050 Uiso 1 1 calc R
C8 C 0.4863(11) 0.285(2) 0.9658(11) 0.040(5) Uani 1 1 d .
O9 O 0.5336(8) 0.3585(19) 0.9345(7) 0.058(4) Uani 1 1 d .
C10 C 0.3881(11) 0.262(2) 0.9163(10) 0.034(4) Uani 1 1 d .
C11 C 0.3275(11) 0.265(2) 0.9529(10) 0.040(5) Uani 1 1 d .
H11 H 0.3471 0.2842 1.0095 0.048 Uiso 1 1 calc R
C12 C 0.2375(11) 0.240(2) 0.9046(10) 0.044(5) Uani 1 1 d .
H12 H 0.1963 0.2431 0.9286 0.053 Uiso 1 1 calc R
C13 C 0.2093(11) 0.211(2) 0.8211(11) 0.044(5) Uani 1 1 d .
H13 H 0.1489 0.1934 0.7892 0.053 Uiso 1 1 calc R
C14 C 0.2681(10) 0.208(2) 0.7840(10) 0.033(4) Uani 1 1 d .
C15 C 0.3600(11) 0.233(2) 0.8331(10) 0.039(4) Uani 1 1 d .
H15 H 0.4012 0.2294 0.8090 0.047 Uiso 1 1 calc R
C16 C 0.2420(12) 0.170(2) 0.6929(10) 0.043(5) Uani 1 1 d .
O17 O 0.2982(8) 0.119(2) 0.6691(8) 0.070(5) Uani 1 1 d .
N18 N 0.1568(9) 0.1955(19) 0.6423(8) 0.038(4) Uani 1 1 d .
H18 H 0.1225 0.2420 0.6628 0.045 Uiso 1 1 calc R
C19 C 0.1193(10) 0.152(2) 0.5590(9) 0.037(5) Uani 1 1 d .
C20 C 0.0517(12) 0.246(2) 0.5014(11) 0.046(5) Uani 1 1 d .
H20 H 0.0306 0.3439 0.5179 0.055 Uiso 1 1 calc R
C21 C 0.0149(12) 0.198(2) 0.4194(10) 0.040(4) Uani 1 1 d .
H21 H -0.0289 0.2654 0.3804 0.048 Uiso 1 1 calc R
C22 C 0.0437(12) 0.049(3) 0.3956(10) 0.045(5) Uani 1 1 d .
H22 H 0.0189 0.0160 0.3403 0.054 Uiso 1 1 calc R
N23 N 0.1077(9) -0.0491(19) 0.4522(8) 0.038(4) Uani 1 1 d .
C24 C 0.1449(10) 0.001(2) 0.5309(10) 0.033(4) Uani 1 1 d .
H24 H 0.1894 -0.0668 0.5688 0.040 Uiso 1 1 calc R
O25 O 0.5314(9) 0.492(2) 0.7907(8) 0.074(5) Uani 1 1 d .
O26 O 0.4262(9) 0.451(2) 0.6245(9) 0.077(5) Uani 1 1 d .

loop_
_atom_site_aniso_label
_atom_site_aniso_U_11
_atom_site_aniso_U_22
_atom_site_aniso_U_33
_atom_site_aniso_U_23
_atom_site_aniso_U_13
_atom_site_aniso_U_12
Zn1 0.0305(12) 0.0514(14) 0.0279(11) 0.0073(10) 0.0069(9) 0.0019(10)
Cl1 0.037(3) 0.059(3) 0.036(2) 0.010(2) 0.006(2) -0.004(2)
Cl2 0.050(3) 0.055(3) 0.033(2) -0.001(2) 0.011(2) 0.003(2)
N1 0.045(10) 0.033(9) 0.048(10) 0.010(7) 0.026(8) 0.007(7)
C2 0.040(11) 0.067(14) 0.026(10) -0.005(9) -0.004(9) -0.002(10)
C3 0.041(12) 0.083(16) 0.033(10) -0.009(10) 0.015(10) -0.005(11)
C4 0.046(12) 0.063(14) 0.030(10) -0.019(9) 0.012(9) -0.006(10)
C5 0.034(10) 0.016(9) 0.028(9) 0.012(7) 0.009(8) 0.014(7)
C6 0.062(13) 0.034(10) 0.008(8) -0.003(7) 0.009(9) -0.008(9)
N7 0.038(9) 0.051(10) 0.042(10) -0.004(8) 0.024(8) -0.010(7)
C8 0.033(10) 0.050(12) 0.033(11) -0.010(9) 0.008(9) 0.004(9)
O9 0.036(7) 0.093(11) 0.031(7) 0.014(7) 0.000(6) -0.011(8)
C10 0.040(10) 0.030(10) 0.030(10) 0.002(8) 0.012(8) 0.016(8)
C11 0.038(11) 0.048(12) 0.030(9) -0.005(9) 0.008(9) 0.008(9)
C12 0.037(11) 0.060(13) 0.037(11) -0.001(9) 0.017(9) 0.020(9)
C13 0.028(10) 0.052(12) 0.047(12) -0.007(10) 0.010(9) 0.006(9)
C14 0.021(9) 0.035(10) 0.037(10) -0.003(8) 0.005(8) 0.000(8)
C15 0.033(10) 0.047(12) 0.035(11) -0.008(9) 0.010(8) 0.004(9)
C16 0.047(12) 0.058(13) 0.026(10) -0.016(9) 0.017(10) -0.009(10)
O17 0.030(7) 0.135(14) 0.045(8) -0.037(9) 0.015(6) 0.004(8)
N18 0.031(8) 0.049(10) 0.034(8) -0.012(7) 0.014(7) -0.003(7)
C19 0.026(9) 0.067(14) 0.018(9) 0.012(9) 0.010(8) -0.008(9)
C20 0.043(11) 0.040(12) 0.052(13) -0.002(10) 0.016(10) -0.006(9)
C21 0.044(11) 0.040(11) 0.028(10) 0.009(9) 0.007(9) 0.005(9)
C22 0.043(11) 0.054(13) 0.026(10) 0.005(9) 0.002(9) -0.007(10)
N23 0.035(8) 0.050(10) 0.029(8) -0.005(7) 0.014(7) -0.014(8)
C24 0.028(9) 0.049(12) 0.026(10) -0.009(9) 0.013(8) -0.007(9)
O25 0.063(9) 0.117(13) 0.042(8) -0.002(9) 0.021(7) -0.013(9)
O26 0.060(9) 0.107(13) 0.058(9) -0.013(9) 0.018(7) 0.001(9)

loop_
_atom_type_symbol
_atom_type_description
_atom_type_scat_dispersion_real
_atom_type_scat_dispersion_imag
_atom_type_scat_source
C C 0.0033 0.0016 'International Tables Vol C Tables 4.2.6.8 and 6.1.1.4'
H H 0.0000 0.0000 'International Tables Vol C Tables 4.2.6.8 and 6.1.1.4'
N N 0.0061 0.0033 'International Tables Vol C Tables 4.2.6.8 and 6.1.1.4'
O O 0.0106 0.0060 'International Tables Vol C Tables 4.2.6.8 and 6.1.1.4'
Cl Cl 0.1484 0.1585 'International Tables Vol C Tables 4.2.6.8 and 6.1.1.4'
Zn Zn 0.2839 1.4301 'International Tables Vol C Tables 4.2.6.8 and 6.1.1.4'

loop_
_geom_angle_atom_site_label_1
_geom_angle_atom_site_label_2
_geom_angle_atom_site_label_3
_geom_angle
_geom_angle_site_symmetry_1
_geom_angle_site_symmetry_3
N1 Zn1 N23 107.8(5) . 2_656
N1 Zn1 Cl2 108.5(5) . .
N23 Zn1 Cl2 104.5(4) 2_656 .
N1 Zn1 Cl1 110.4(4) . .
N23 Zn1 Cl1 105.5(4) 2_656 .
Cl2 Zn1 Cl1 119.4(2) . .
C6 N1 C2 118.6(15) . .
C6 N1 Zn1 120.2(12) . .
C2 N1 Zn1 121.1(12) . .
C3 C2 N1 122.4(16) . .
C3 C2 H2 118.8 . .
N1 C2 H2 118.8 . .
C2 C3 C4 119.6(17) . .
C2 C3 H3 120.2 . .
C4 C3 H3 120.2 . .
C3 C4 C5 120.1(17) . .
C3 C4 H4 119.9 . .
C5 C4 H4 119.9 . .
N7 C5 C4 121.9(15) . .
N7 C5 C6 122.7(14) . .
C4 C5 C6 115.4(15) . .
N1 C6 C5 123.7(14) . .
N1 C6 H6 118.1 . .
C5 C6 H6 118.1 . .
C8 N7 C5 124.5(14) . .
C8 N7 H7 117.8 . .
C5 N7 H7 117.8 . .
O9 C8 N7 122.1(15) . .
O9 C8 C10 120.4(16) . .
N7 C8 C10 117.6(16) . .
C15 C10 C11 120.6(16) . .
C15 C10 C8 117.5(15) . .
C11 C10 C8 121.8(15) . .
C10 C11 C12 119.5(16) . .
C10 C11 H11 120.2 . .
C12 C11 H11 120.2 . .
C13 C12 C11 119.9(16) . .
C13 C12 H12 120.1 . .
C11 C12 H12 120.1 . .
C14 C13 C12 121.4(16) . .
C14 C13 H13 119.3 . .
C12 C13 H13 119.3 . .
C13 C14 C15 118.9(16) . .
C13 C14 C16 124.1(15) . .
C15 C14 C16 116.9(15) . .
C10 C15 C14 119.7(16) . .
C10 C15 H15 120.2 . .
C14 C15 H15 120.2 . .
O17 C16 N18 123.1(15) . .
O17 C16 C14 119.9(16) . .
N18 C16 C14 116.9(15) . .
C16 N18 C19 124.8(14) . .
C16 N18 H18 117.6 . .
C19 N18 H18 117.6 . .
C20 C19 N18 122.4(17) . .
C20 C19 C24 116.9(15) . .
N18 C19 C24 120.6(15) . .
C19 C20 C21 120.8(18) . .
C19 C20 H20 119.6 . .
C21 C20 H20 119.6 . .
C20 C21 C22 119.4(17) . .
C20 C21 H21 120.3 . .
C22 C21 H21 120.3 . .
N23 C22 C21 120.6(16) . .
N23 C22 H22 119.7 . .
C21 C22 H22 119.7 . .
C24 N23 C22 119.7(16) . .
C24 N23 Zn1 117.9(12) . 2_646
C22 N23 Zn1 122.1(12) . 2_646
N23 C24 C19 122.5(16) . .
N23 C24 H24 118.7 . .
C19 C24 H24 118.7 . .

loop_
_geom_bond_atom_site_label_1
_geom_bond_atom_site_label_2
_geom_bond_distance
_geom_bond_site_symmetry_2
Zn1 N1 2.019(14) .
Zn1 N23 2.054(15) 2_656
Zn1 Cl2 2.235(5) .
Zn1 Cl1 2.246(5) .
N1 C6 1.28(2) .
N1 C2 1.38(2) .
C2 C3 1.36(3) .
C2 H2 0.9300 .
C3 C4 1.37(2) .
C3 H3 0.9300 .
C4 C5 1.41(2) .
C4 H4 0.9300 .
C5 N7 1.37(2) .
C5 C6 1.45(2) .
C6 H6 0.9300 .
N7 C8 1.36(2) .
N7 H7 0.8600 .
C8 O9 1.25(2) .
C8 C10 1.50(2) .
C10 C15 1.37(2) .
C10 C11 1.38(2) .
C11 C12 1.39(2) .
C11 H11 0.9300 .
C12 C13 1.37(2) .
C12 H12 0.9300 .
C13 C14 1.36(2) .
C13 H13 0.9300 .
C14 C15 1.41(2) .
C14 C16 1.52(2) .
C15 H15 0.9300 .
C16 O17 1.22(2) .
C16 N18 1.33(2) .
N18 C19 1.39(2) .
N18 H18 0.8600 .
C19 C20 1.37(2) .
C19 C24 1.41(2) .
C20 C21 1.38(2) .
C20 H20 0.9300 .
C21 C22 1.38(3) .
C21 H21 0.9300 .
C22 N23 1.36(2) .
C22 H22 0.9300 .
N23 C24 1.33(2) .
N23 Zn1 2.054(15) 2_646
C24 H24 0.9300 .

loop_
_geom_hbond_atom_site_label_D
_geom_hbond_atom_site_label_H
_geom_hbond_atom_site_label_A
_geom_hbond_distance_DH
_geom_hbond_distance_HA
_geom_hbond_distance_DA
_geom_hbond_angle_DHA
_geom_hbond_site_symmetry_A
N7 H7 O26 0.86 1.99 2.84(2) 167.9 4_566
N18 H18 Cl1 0.86 2.62 3.445(14) 162.1 4_465
C3 H3 Cl2 0.93 2.80 3.723(19) 172.4 4_566
C22 H22 Cl1 0.93 2.82 3.626(18) 145.8 1_454
